data_7241426
loop_
_publ_author_name
'Pisk, Jana'
'\/Dilovi\'c, Ivica'
'Hrenar, Tomica'
'Cvijanovi\'c, Danijela'
'Pavlovi\'c, Gordana'
'Vrdoljak, Vi\<snja'

_publ_section_title
;
 Effective methods for the synthesis of hydrazones, quinazolines, and
 Schiff bases: reaction monitoring using a chemometric approach
;
_journal_issue 63
_journal_name_full 'RSC Advances'
_journal_page_first 38566
_journal_page_last 38577
_journal_paper_doi 10.1039/D0RA06845D
_journal_volume 10
_journal_year 2020
_chemical_formula_moiety 'C13 H11 N3 O3, H2 O'
_chemical_formula_sum 'C13 H13 N3 O4'
_chemical_formula_weight 275.26
_space_group_crystal_system monoclinic
_space_group_IT_number 14
_space_group_name_Hall '-P 2yn'
_space_group_name_H-M_alt 'P 1 21/n 1'
_atom_sites_solution_hydrogens mixed
_atom_sites_solution_primary dual
_audit_creation_date 2020-01-08
_audit_creation_method
;
Olex2 1.2
(compiled 2018.05.29 svn.r3508 for OlexSys, GUI svn.r5506)
;
_audit_update_record
;
2020-02-20 deposited with the CCDC.	2020-10-05 downloaded from the CCDC.
;
_cell_angle_alpha 90
_cell_angle_beta 99.089(4)
_cell_angle_gamma 90
_cell_formula_units_Z 4
_cell_length_a 8.3319(3)
_cell_length_b 12.7546(6)
_cell_length_c 12.3732(7)
_cell_measurement_reflns_used 1457
_cell_measurement_temperature 293
_cell_measurement_theta_max 30.5780
_cell_measurement_theta_min 4.1450
_cell_volume 1298.39(11)
_computing_cell_refinement
;
CrysAlisPro, Agilent Technologies,
Version 1.171.37.35 (release 13-08-2014 CrysAlis171 .NET)
(compiled Aug 13 2014,18:06:01)
;
_computing_data_collection
;
CrysAlisPro, Agilent Technologies,
Version 1.171.37.35 (release 13-08-2014 CrysAlis171 .NET)
(compiled Aug 13 2014,18:06:01)
;
_computing_data_reduction
;
CrysAlisPro, Agilent Technologies,
Version 1.171.37.35 (release 13-08-2014 CrysAlis171 .NET)
(compiled Aug 13 2014,18:06:01)
;
_computing_molecular_graphics 'Olex2 (Dolomanov et al., 2009)'
_computing_publication_material 'Olex2 (Dolomanov et al., 2009)'
_computing_structure_refinement 'ShelXL (Sheldrick, 2015)'
_computing_structure_solution 'ShelXT (Sheldrick, 2015)'
_diffrn_ambient_temperature 293
_diffrn_detector 'CCD plate'
_diffrn_detector_area_resol_mean 16.3426
_diffrn_detector_type Sapphire3
_diffrn_measured_fraction_theta_full 0.994
_diffrn_measured_fraction_theta_max 0.995
_diffrn_measurement_details
;
#__ type_ start__ end____ width___ exp.time_
  1 omega   43.00   91.00   1.0000   30.0000
omega____ theta____ kappa____ phi______ frames
    -       28.6542  179.0000 -120.0000 48

#__ type_ start__ end____ width___ exp.time_
  2 omega  -46.00   30.00   1.0000   30.0000
omega____ theta____ kappa____ phi______ frames
    -      -31.3104   57.0000 -120.0000 76

#__ type_ start__ end____ width___ exp.time_
  3 omega -107.00   19.00   1.0000   30.0000
omega____ theta____ kappa____ phi______ frames
    -      -31.3104  -19.0000  -90.0000 126
;
_diffrn_measurement_device 'four-circle diffractometer'
_diffrn_measurement_device_type 'Xcalibur, Sapphire3'
_diffrn_measurement_method '\w scans'
_diffrn_orient_matrix_UB_11 0.0422861000
_diffrn_orient_matrix_UB_12 0.0466667000
_diffrn_orient_matrix_UB_13 0.0178868000
_diffrn_orient_matrix_UB_21 0.0215223000
_diffrn_orient_matrix_UB_22 0.0066633000
_diffrn_orient_matrix_UB_23 -0.0528130000
_diffrn_orient_matrix_UB_31 -0.0720304000
_diffrn_orient_matrix_UB_32 0.0293982000
_diffrn_orient_matrix_UB_33 -0.0162728000
_diffrn_radiation_monochromator graphite
_diffrn_radiation_probe x-ray
_diffrn_radiation_type MoK\a
_diffrn_radiation_wavelength 0.71073
_diffrn_reflns_av_R_equivalents 0.0226
_diffrn_reflns_av_unetI/netI 0.0413
_diffrn_reflns_Laue_measured_fraction_full 0.994
_diffrn_reflns_Laue_measured_fraction_max 0.995
_diffrn_reflns_limit_h_max 8
_diffrn_reflns_limit_h_min -10
_diffrn_reflns_limit_k_max 7
_diffrn_reflns_limit_k_min -15
_diffrn_reflns_limit_l_max 11
_diffrn_reflns_limit_l_min -14
_diffrn_reflns_number 4884
_diffrn_reflns_point_group_measured_fraction_full 0.994
_diffrn_reflns_point_group_measured_fraction_max 0.995
_diffrn_reflns_theta_full 25.242
_diffrn_reflns_theta_max 25.500
_diffrn_reflns_theta_min 4.148
_diffrn_source 'Enhance (Mo) X-ray Source'
_exptl_absorpt_coefficient_mu 0.107
_exptl_absorpt_correction_T_max 1.00000
_exptl_absorpt_correction_T_min 0.99245
_exptl_absorpt_correction_type multi-scan
_exptl_absorpt_process_details
;
CrysAlisPro, Agilent Technologies,
Version 1.171.37.35 (release 13-08-2014 CrysAlis171 .NET)
(compiled Aug 13 2014,18:06:01)
Empirical absorption correction using spherical harmonics,
 implemented in SCALE3 ABSPACK scaling algorithm.
;
_exptl_crystal_colour 'clear light yellow'
_exptl_crystal_colour_lustre clear
_exptl_crystal_colour_modifier light
_exptl_crystal_colour_primary yellow
_exptl_crystal_density_diffrn 1.408
_exptl_crystal_description prism
_exptl_crystal_F_000 576
_exptl_crystal_recrystallization_method acetone
_exptl_crystal_size_max 0.33
_exptl_crystal_size_mid 0.27
_exptl_crystal_size_min 0.11
_refine_diff_density_max 0.127
_refine_diff_density_min -0.178
_refine_diff_density_rms 0.036
_refine_ls_extinction_method none
_refine_ls_goodness_of_fit_ref 1.017
_refine_ls_hydrogen_treatment mixed
_refine_ls_matrix_type full
_refine_ls_number_parameters 191
_refine_ls_number_reflns 2403
_refine_ls_number_restraints 0
_refine_ls_restrained_S_all 1.017
_refine_ls_R_factor_all 0.0813
_refine_ls_R_factor_gt 0.0461
_refine_ls_shift/su_max 0.003
_refine_ls_shift/su_mean 0.000
_refine_ls_structure_factor_coef Fsqd
_refine_ls_weighting_details 'w=1/[\s^2^(Fo^2^)+(0.0417P)^2^] where P=(Fo^2^+2Fc^2^)/3'
_refine_ls_weighting_scheme calc
_refine_ls_wR_factor_gt 0.0895
_refine_ls_wR_factor_ref 0.1021
_reflns_Friedel_coverage 0.000
_reflns_number_gt 1606
_reflns_number_total 2403
_reflns_threshold_expression 'I > 2\s(I)'
_cod_data_source_file d0ra06845d2.cif
_cod_data_source_block 1bH2O
_cod_database_code 7241426
_shelx_shelxl_version_number 2016/4
_chemical_oxdiff_formula 'C10 H16 N3 O6 Cu1'
_shelx_space_group_comment
;
The symmetry employed for this shelxl refinement is uniquely defined
by the following loop, which should always be used as a source of
symmetry information in preference to the above space-group names.
They are only intended as comments.
;
_shelx_estimated_absorpt_t_max 0.988
_shelx_estimated_absorpt_t_min 0.966
_reflns_odcompleteness_completeness 99.59
_reflns_odcompleteness_iscentric 1
_reflns_odcompleteness_theta 30.44
_olex2_refinement_description
;
1. Fixed Uiso
 At 1.2 times of:
  All C(H) groups, All N(H) groups
 At 1.5 times of:
  All O(H) groups
2.a Aromatic/amide H refined with riding coordinates:
 N1(H1), C10(H10), C8(H8), C2(H2A), C11(H11), C5(H5), C7(H7), C13(H13), C12(H12)
2.b Idealised tetrahedral OH refined as rotating group:
 O2(H2), O3(H3)
;
_olex2_date_sample_data_collection 2018-04-25
_olex2_exptl_crystal_mounting_method 'glass needle'
_olex2_submission_special_instructions 'No special instructions were received'

loop_
_space_group_symop_operation_xyz
'x, y, z'
'-x+1/2, y+1/2, -z+1/2'
'-x, -y, -z'
'x-1/2, -y-1/2, z-1/2'

loop_
_atom_site_label
_atom_site_type_symbol
_atom_site_fract_x
_atom_site_fract_y
_atom_site_fract_z
_atom_site_U_iso_or_equiv
_atom_site_adp_type
_atom_site_occupancy
_atom_site_site_symmetry_order
_atom_site_calc_flag
_atom_site_refinement_flags_posn
_atom_site_refinement_flags_adp
_atom_site_refinement_flags_occupancy
_atom_site_disorder_assembly
_atom_site_disorder_group
O2 O 0.59780(15) 0.53351(10) 0.21770(14) 0.0644(5) Uani 1 1 d . . . . .
H2 H 0.523135 0.558906 0.245000 0.097 Uiso 1 1 calc GR . . . .
O3 O 1.05015(15) 0.62219(10) 0.05873(14) 0.0623(4) Uani 1 1 d . . . . .
H3 H 1.110389 0.671228 0.049879 0.093 Uiso 1 1 calc GR . . . .
O1 O 0.21572(16) 0.55717(11) 0.36224(14) 0.0661(5) Uani 1 1 d . . . . .
O4 O 0.2103(2) 0.44399(13) 0.1721(2) 0.0693(5) Uani 1 1 d . . . . .
N1 N 0.29341(16) 0.72140(12) 0.32846(13) 0.0441(4) Uani 1 1 d . . . . .
H1 H 0.276088 0.787687 0.332079 0.053 Uiso 1 1 calc R . . . .
N3 N -0.21910(17) 0.75955(13) 0.50014(13) 0.0481(4) Uani 1 1 d . . . . .
N2 N 0.42511(16) 0.68366(12) 0.28524(13) 0.0456(4) Uani 1 1 d . . . . .
C9 C 0.05030(19) 0.69502(14) 0.40979(15) 0.0384(5) Uani 1 1 d . . . . .
C10 C 0.02398(19) 0.79958(14) 0.42868(15) 0.0429(5) Uani 1 1 d . . . . .
H10 H 0.095757 0.850388 0.411243 0.051 Uiso 1 1 calc R . . . .
C3 C 0.66187(19) 0.71732(14) 0.20679(15) 0.0391(4) Uani 1 1 d . . . . .
C4 C 0.69254(19) 0.61092(14) 0.18906(16) 0.0428(5) Uani 1 1 d . . . . .
C6 C 0.92616(19) 0.65740(15) 0.10808(16) 0.0431(5) Uani 1 1 d . . . . .
C1 C 0.1931(2) 0.65192(15) 0.36469(16) 0.0436(5) Uani 1 1 d . . . . .
C8 C 0.76820(19) 0.79090(15) 0.17477(15) 0.0442(5) Uani 1 1 d . . . . .
H8 H 0.750209 0.861629 0.186640 0.053 Uiso 1 1 calc R . . . .
C2 C 0.5235(2) 0.75055(15) 0.25520(15) 0.0423(5) Uani 1 1 d . . . . .
H2A H 0.505627 0.821710 0.264659 0.051 Uiso 1 1 calc R . . . .
C11 C -0.1105(2) 0.82736(15) 0.47383(16) 0.0472(5) Uani 1 1 d . . . . .
H11 H -0.126404 0.898129 0.486802 0.057 Uiso 1 1 calc R . . . .
C5 C 0.82424(19) 0.58200(14) 0.13989(16) 0.0471(5) Uani 1 1 d . . . . .
H5 H 0.844045 0.511463 0.128269 0.057 Uiso 1 1 calc R . . . .
C7 C 0.8992(2) 0.76242(15) 0.12607(16) 0.0455(5) Uani 1 1 d . . . . .
H7 H 0.968677 0.813174 0.105546 0.055 Uiso 1 1 calc R . . . .
C13 C -0.0628(2) 0.62401(15) 0.43583(16) 0.0488(5) Uani 1 1 d . . . . .
H13 H -0.050170 0.552833 0.423217 0.059 Uiso 1 1 calc R . . . .
C12 C -0.1942(2) 0.65884(17) 0.48045(17) 0.0520(5) Uani 1 1 d . . . . .
H12 H -0.268952 0.609834 0.497603 0.062 Uiso 1 1 calc R . . . .
H4A H 0.222(3) 0.479(2) 0.240(2) 0.111(11) Uiso 1 1 d . . . . .
H4B H 0.152(3) 0.479(2) 0.127(2) 0.104(13) Uiso 1 1 d . . . . .

loop_
_atom_site_aniso_label
_atom_site_aniso_U_11
_atom_site_aniso_U_22
_atom_site_aniso_U_33
_atom_site_aniso_U_23
_atom_site_aniso_U_13
_atom_site_aniso_U_12
O2 0.0522(8) 0.0467(8) 0.1050(13) 0.0056(9) 0.0458(8) -0.0004(6)
O3 0.0512(8) 0.0565(9) 0.0897(11) -0.0068(9) 0.0438(8) -0.0034(6)
O1 0.0724(9) 0.0443(8) 0.0912(12) 0.0021(9) 0.0432(8) 0.0099(7)
O4 0.0687(10) 0.0506(10) 0.0930(15) -0.0077(12) 0.0263(10) 0.0069(8)
N1 0.0401(8) 0.0432(9) 0.0541(10) 0.0016(9) 0.0235(7) 0.0086(7)
N3 0.0383(8) 0.0620(11) 0.0476(10) 0.0037(10) 0.0181(7) 0.0034(7)
N2 0.0375(8) 0.0555(10) 0.0480(10) 0.0006(9) 0.0195(7) 0.0096(7)
C9 0.0356(9) 0.0441(11) 0.0374(11) 0.0044(10) 0.0122(8) 0.0030(8)
C10 0.0372(9) 0.0454(11) 0.0494(12) -0.0005(11) 0.0171(8) -0.0003(8)
C3 0.0349(9) 0.0452(11) 0.0389(11) -0.0008(10) 0.0116(8) 0.0030(8)
C4 0.0343(9) 0.0444(11) 0.0530(12) 0.0038(11) 0.0171(9) -0.0022(8)
C6 0.0334(9) 0.0511(11) 0.0487(12) -0.0035(11) 0.0183(8) 0.0012(8)
C1 0.0448(10) 0.0443(11) 0.0443(12) 0.0014(11) 0.0150(9) 0.0072(9)
C8 0.0437(10) 0.0427(10) 0.0479(12) -0.0031(11) 0.0129(9) 0.0004(8)
C2 0.0399(10) 0.0454(11) 0.0438(12) -0.0005(10) 0.0136(9) 0.0055(8)
C11 0.0422(10) 0.0486(11) 0.0542(12) -0.0017(11) 0.0181(9) 0.0047(9)
C5 0.0415(10) 0.0397(10) 0.0643(14) -0.0048(11) 0.0214(9) 0.0021(8)
C7 0.0405(10) 0.0479(11) 0.0512(13) 0.0011(11) 0.0170(9) -0.0059(8)
C13 0.0503(10) 0.0422(11) 0.0573(14) 0.0068(11) 0.0188(10) 0.0010(9)
C12 0.0430(10) 0.0577(14) 0.0595(14) 0.0077(13) 0.0207(9) -0.0051(9)

loop_
_atom_type_symbol
_atom_type_description
_atom_type_scat_dispersion_real
_atom_type_scat_dispersion_imag
_atom_type_scat_source
C C 0.0033 0.0016 'International Tables Vol C Tables 4.2.6.8 and 6.1.1.4'
H H 0.0000 0.0000 'International Tables Vol C Tables 4.2.6.8 and 6.1.1.4'
N N 0.0061 0.0033 'International Tables Vol C Tables 4.2.6.8 and 6.1.1.4'
O O 0.0106 0.0060 'International Tables Vol C Tables 4.2.6.8 and 6.1.1.4'

loop_
_geom_angle_atom_site_label_1
_geom_angle_atom_site_label_2
_geom_angle_atom_site_label_3
_geom_angle
_geom_angle_site_symmetry_1
_geom_angle_site_symmetry_3
_geom_angle_publ_flag
C4 O2 H2 109.5 . . ?
C6 O3 H3 109.5 . . ?
H4A O4 H4B 109(3) . . ?
N2 N1 H1 120.9 . . ?
C1 N1 H1 120.9 . . ?
C1 N1 N2 118.28(15) . . ?
C11 N3 C12 116.87(16) . . ?
C2 N2 N1 117.71(15) . . ?
C10 C9 C1 125.20(16) . . ?
C10 C9 C13 117.54(16) . . ?
C13 C9 C1 117.26(16) . . ?
C9 C10 H10 120.6 . . ?
C11 C10 C9 118.70(17) . . ?
C11 C10 H10 120.6 . . ?
C4 C3 C2 121.68(16) . . ?
C8 C3 C4 117.89(15) . . ?
C8 C3 C2 120.43(16) . . ?
O2 C4 C3 122.60(15) . . ?
O2 C4 C5 117.27(16) . . ?
C5 C4 C3 120.12(16) . . ?
O3 C6 C5 116.37(16) . . ?
O3 C6 C7 123.22(16) . . ?
C5 C6 C7 120.41(16) . . ?
O1 C1 N1 122.45(17) . . ?
O1 C1 C9 120.45(17) . . ?
N1 C1 C9 117.10(16) . . ?
C3 C8 H8 118.9 . . ?
C7 C8 C3 122.12(17) . . ?
C7 C8 H8 118.9 . . ?
N2 C2 C3 121.01(17) . . ?
N2 C2 H2A 119.5 . . ?
C3 C2 H2A 119.5 . . ?
N3 C11 C10 124.19(18) . . ?
N3 C11 H11 117.9 . . ?
C10 C11 H11 117.9 . . ?
C4 C5 H5 119.8 . . ?
C6 C5 C4 120.33(17) . . ?
C6 C5 H5 119.8 . . ?
C6 C7 H7 120.4 . . ?
C8 C7 C6 119.11(17) . . ?
C8 C7 H7 120.4 . . ?
C9 C13 H13 120.1 . . ?
C12 C13 C9 119.84(18) . . ?
C12 C13 H13 120.1 . . ?
N3 C12 C13 122.84(18) . . ?
N3 C12 H12 118.6 . . ?
C13 C12 H12 118.6 . . ?

loop_
_geom_bond_atom_site_label_1
_geom_bond_atom_site_label_2
_geom_bond_distance
_geom_bond_site_symmetry_2
_geom_bond_publ_flag
O2 H2 0.8200 . ?
O2 C4 1.346(2) . ?
O3 H3 0.8200 . ?
O3 C6 1.357(2) . ?
O1 C1 1.224(2) . ?
O4 H4A 0.94(3) . ?
O4 H4B 0.81(3) . ?
N1 H1 0.8600 . ?
N1 N2 1.3811(19) . ?
N1 C1 1.343(2) . ?
N3 C11 1.329(2) . ?
N3 C12 1.330(2) . ?
N2 C2 1.278(2) . ?
C9 C10 1.377(2) . ?
C9 C1 1.496(2) . ?
C9 C13 1.382(2) . ?
C10 H10 0.9300 . ?
C10 C11 1.375(2) . ?
C3 C4 1.405(2) . ?
C3 C8 1.390(2) . ?
C3 C2 1.445(2) . ?
C4 C5 1.386(2) . ?
C6 C5 1.381(2) . ?
C6 C7 1.382(3) . ?
C8 H8 0.9300 . ?
C8 C7 1.376(2) . ?
C2 H2A 0.9300 . ?
C11 H11 0.9300 . ?
C5 H5 0.9300 . ?
C7 H7 0.9300 . ?
C13 H13 0.9300 . ?
C13 C12 1.376(2) . ?
C12 H12 0.9300 . ?
